data_7127413
loop_
_publ_author_name
'Deng, Jian'
'Wan, Yuejuan'
'Cai, Chang'
'Gu, Cheng'
'Ma, Yuguang'

_publ_section_title
;
 Organic single crystals of cyano-substituted <i>p</i>-phenylene vinylene
 derivatives as transistors with low surface trap density.
;
_journal_issue 89
_journal_name_full 'Chemical communications (Cambridge, England)'
_journal_page_first 13776
_journal_page_last 13779
_journal_paper_doi 10.1039/d0cc06552h
_journal_volume 56
_journal_year 2020
_chemical_formula_sum 'C10 H6 N S'
_chemical_formula_weight 172.22
_space_group_IT_number 2
_space_group_name_Hall '-P 1'
_space_group_name_H-M_alt 'P -1'
_symmetry_cell_setting triclinic
_symmetry_Int_Tables_number 2
_symmetry_space_group_name_Hall '-P 1'
_symmetry_space_group_name_H-M 'P -1'
_atom_sites_solution_hydrogens geom
_atom_sites_solution_primary 'direct - structure invariant direct methods'
_atom_sites_solution_secondary 'direct - structure invariant direct methods'
_audit_conform_dict_location ftp://ftp.iucr.org/pub/cif_core.dic
_audit_conform_dict_name cif_core.dic
_audit_conform_dict_version 2.4.3
_audit_creation_date 2020-10-06T10:57:05-00:00
_audit_creation_method 'WinGX routine CIF_UPDATE'
_audit_update_record
;
2020-10-06 deposited with the CCDC.	2020-10-13 downloaded from the CCDC.
;
_cell_angle_alpha 80.84(4)
_cell_angle_beta 87.25(5)
_cell_angle_gamma 86.08(4)
_cell_formula_units_Z 2
_cell_length_a 3.938(4)
_cell_length_b 5.870(5)
_cell_length_c 18.06(2)
_cell_measurement_reflns_used 3042
_cell_measurement_temperature 293(2)
_cell_measurement_theta_max 55.11
_cell_measurement_theta_min 6.86
_cell_measurement_wavelength 0
_cell_volume 410.9(7)
_computing_cell_refinement 'CrysAlisPro 1.171.39.20a (Rigaku OD, 2015)'
_computing_data_collection 'CrysAlisPro 1.171.39.20a (Rigaku OD, 2015)'
_computing_data_reduction 'CrysAlisPro 1.171.39.20a (Rigaku OD, 2015), SORTAV (Blessing, 1995)'
_computing_molecular_graphics 'Ortep-3 for Windows (Farrugia, 2012)'
_computing_publication_material 'WinGX publication routines (Farrugia, 2012)'
_computing_structure_refinement 'SHELXL-2018/3 (Sheldrick, 2018)'
_computing_structure_solution 'SIR-92 (Altomare et al., 1994)'
_diffrn_ambient_temperature 293(2)
_diffrn_measured_fraction_theta_full 0.960
_diffrn_measured_fraction_theta_max 0.923
_diffrn_measurement_device_type KappaCCD
_diffrn_measurement_method '\f and \w scans'
_diffrn_radiation_probe x-ray
_diffrn_radiation_type MoK\a
_diffrn_radiation_wavelength 0.71073
_diffrn_reflns_av_R_equivalents 0.0437
_diffrn_reflns_av_unetI/netI 0.0616
_diffrn_reflns_Laue_measured_fraction_full 0.960
_diffrn_reflns_Laue_measured_fraction_max 0.923
_diffrn_reflns_limit_h_max 4
_diffrn_reflns_limit_h_min -4
_diffrn_reflns_limit_k_max 6
_diffrn_reflns_limit_k_min -7
_diffrn_reflns_limit_l_max 23
_diffrn_reflns_limit_l_min -23
_diffrn_reflns_number 3787
_diffrn_reflns_point_group_measured_fraction_full 0.960
_diffrn_reflns_point_group_measured_fraction_max 0.923
_diffrn_reflns_reduction_process
;
        Scaled and merged with Sortav
        R.H. Blessing, (1987) Cryst. Rev. 1, 3-58
        R.H. Blessing, (1989) J. Appl. Cryst. 22, 396-397
;
_diffrn_reflns_theta_full 25
_diffrn_reflns_theta_max 27.473
_diffrn_reflns_theta_min 3.429
_diffrn_standards_number 0
_exptl_absorpt_coefficient_mu 0.326
_exptl_absorpt_correction_type none
_exptl_crystal_colour yellow
_exptl_crystal_density_diffrn 1.392
_exptl_crystal_density_method 'not measured'
_exptl_crystal_description plate
_exptl_crystal_F_000 178
_exptl_crystal_preparation OFETs
_exptl_crystal_size_max 0.28
_exptl_crystal_size_mid 0.256
_exptl_crystal_size_min 0.03
_refine_diff_density_max 1.148
_refine_diff_density_min -0.491
_refine_diff_density_rms 0.135
_refine_ls_extinction_method none
_refine_ls_goodness_of_fit_ref 1.206
_refine_ls_hydrogen_treatment constr
_refine_ls_matrix_type full
_refine_ls_number_constraints 0
_refine_ls_number_parameters 109
_refine_ls_number_reflns 1736
_refine_ls_number_restraints 1
_refine_ls_restrained_S_all 1.221
_refine_ls_R_factor_all 0.1193
_refine_ls_R_factor_gt 0.0942
_refine_ls_shift/su_max 0
_refine_ls_shift/su_mean 0
_refine_ls_structure_factor_coef Fsqd
_refine_ls_weighting_details 'w=1/[\s^2^(Fo^2^)+(0.2000P)^2^] where P=(Fo^2^+2Fc^2^)/3'
_refine_ls_weighting_scheme calc
_refine_ls_wR_factor_gt 0.2976
_refine_ls_wR_factor_ref 0.3228
_reflns_Friedel_coverage 0
_reflns_number_gt 1138
_reflns_number_total 1736
_reflns_threshold_expression 'I > 2\s(I)'
_cod_data_source_file d0cc06552h2.cif
_cod_data_source_block shelx_CCDC1
_cod_depositor_comments 'Adding full bibliography for 7127412--7127413.cif.'
_cod_original_cell_volume 411.0(7)
_cod_database_code 7127413

loop_
_symmetry_equiv_pos_as_xyz
'x, y, z'
'-x, -y, -z'

loop_
_atom_site_label
_atom_site_type_symbol
_atom_site_fract_x
_atom_site_fract_y
_atom_site_fract_z
_atom_site_U_iso_or_equiv
_atom_site_adp_type
_atom_site_occupancy
_atom_site_site_symmetry_order
_atom_site_calc_flag
_atom_site_refinement_flags_posn
_atom_site_refinement_flags_adp
_atom_site_refinement_flags_occupancy
_atom_site_disorder_assembly
_atom_site_disorder_group
S1 S 0.1117(4) 0.7111(3) 0.07711(7) 0.0705(7) Uani 1 1 d . U . . .
C1 C 0.2819(11) 0.4408(7) 0.0928(2) 0.0436(9) Uani 1 1 d . U . . .
H1 H 0.314749 0.341078 0.057529 0.052 Uiso 1 1 calc R U . . .
N1 N 0.7904(11) 0.0623(6) 0.3140(2) 0.0523(11) Uani 1 1 d . . . . .
C2 C 0.4867(9) 0.4710(6) 0.4238(2) 0.0302(8) Uani 1 1 d . . . . .
C3 C 0.4773(10) 0.4359(6) 0.34504(19) 0.0305(8) Uani 1 1 d . . . . .
C4 C 0.3704(12) 0.3879(7) 0.1714(2) 0.0444(10) Uani 1 1 d . . . . .
H4 H 0.475937 0.24776 0.192584 0.053 Uiso 1 1 calc R U . . .
C5 C 0.6461(11) 0.3024(6) 0.4771(2) 0.0374(9) Uani 1 1 d . . . . .
H5 H 0.745049 0.168096 0.461886 0.045 Uiso 1 1 calc R U . . .
C6 C 0.3397(11) 0.6706(6) 0.4496(2) 0.0384(10) Uani 1 1 d . . . . .
H6 H 0.231 0.786076 0.416044 0.046 Uiso 1 1 calc R U . . .
C7 C 0.6476(10) 0.2279(6) 0.3269(2) 0.0348(9) Uani 1 1 d . . . . .
C8 C 0.2786(10) 0.5732(6) 0.2125(2) 0.0354(9) Uani 1 1 d . . . . .
C9 C 0.3116(10) 0.5874(6) 0.2904(2) 0.0354(9) Uani 1 1 d . . . . .
H9 H 0.205066 0.718427 0.306328 0.042 Uiso 1 1 calc R U . . .
C10 C 0.1281(13) 0.7590(8) 0.1662(2) 0.0494(11) Uani 1 1 d . . . . .
H10 H 0.045048 0.895472 0.182473 0.059 Uiso 1 1 calc R U . . .

loop_
_atom_site_aniso_label
_atom_site_aniso_U_11
_atom_site_aniso_U_22
_atom_site_aniso_U_33
_atom_site_aniso_U_23
_atom_site_aniso_U_13
_atom_site_aniso_U_12
S1 0.0773(12) 0.0877(12) 0.0444(8) -0.0027(6) -0.0167(7) 0.0033(8)
C1 0.046(2) 0.063(2) 0.0255(18) -0.0168(16) 0.0058(15) -0.0112(16)
N1 0.070(3) 0.043(2) 0.043(2) -0.0121(15) -0.0065(18) 0.0194(17)
C2 0.033(2) 0.0269(17) 0.0311(18) -0.0059(12) -0.0024(13) 0.0022(13)
C3 0.031(2) 0.0312(18) 0.0292(18) -0.0055(12) -0.0029(13) 0.0007(13)
C4 0.051(3) 0.047(2) 0.036(2) -0.0143(16) -0.0082(17) 0.0092(17)
C5 0.048(2) 0.0300(18) 0.0333(19) -0.0072(13) -0.0092(16) 0.0125(15)
C6 0.050(3) 0.031(2) 0.033(2) -0.0059(14) -0.0067(16) 0.0127(15)
C7 0.037(2) 0.0368(19) 0.0299(17) -0.0064(13) -0.0048(14) 0.0065(14)
C8 0.037(2) 0.038(2) 0.0310(19) -0.0057(14) -0.0054(15) 0.0033(15)
C9 0.042(2) 0.0312(19) 0.0329(19) -0.0073(13) -0.0053(15) 0.0068(14)
C10 0.057(3) 0.053(3) 0.036(2) -0.0043(17) -0.0108(19) 0.0073(19)

loop_
_atom_type_symbol
_atom_type_description
_atom_type_scat_dispersion_real
_atom_type_scat_dispersion_imag
_atom_type_scat_source
C C 0.0033 0.0016 'International Tables Vol C Tables 4.2.6.8 and 6.1.1.4'
H H 0 0 'International Tables Vol C Tables 4.2.6.8 and 6.1.1.4'
N N 0.0061 0.0033 'International Tables Vol C Tables 4.2.6.8 and 6.1.1.4'
S S 0.1246 0.1234 'International Tables Vol C Tables 4.2.6.8 and 6.1.1.4'

loop_
_geom_angle_atom_site_label_1
_geom_angle_atom_site_label_2
_geom_angle_atom_site_label_3
_geom_angle
_geom_angle_site_symmetry_1
_geom_angle_site_symmetry_3
_geom_angle_publ_flag
C1 S1 C10 95.8(2) . . ?
C4 C1 S1 108.1(3) . . ?
C5 C2 C6 116.9(4) . . ?
C5 C2 C3 120.4(3) . . ?
C6 C2 C3 122.7(3) . . ?
C9 C3 C7 119.9(3) . . ?
C9 C3 C2 123.9(3) . . ?
C7 C3 C2 116.2(3) . . ?
C8 C4 C1 113.3(4) . . ?
C6 C5 C2 122.0(3) 2_666 . ?
C5 C6 C2 121.2(3) 2_666 . ?
N1 C7 C3 178.0(4) . . ?
C10 C8 C4 110.3(4) . . ?
C10 C8 C9 119.3(4) . . ?
C4 C8 C9 130.5(3) . . ?
C3 C9 C8 129.6(4) . . ?
C8 C10 S1 112.6(4) . . ?

loop_
_geom_bond_atom_site_label_1
_geom_bond_atom_site_label_2
_geom_bond_distance
_geom_bond_site_symmetry_2
_geom_bond_publ_flag
S1 C1 1.666(5) . ?
S1 C10 1.682(5) . ?
C1 C4 1.458(6) . ?
N1 C7 1.141(5) . ?
C2 C5 1.403(5) . ?
C2 C6 1.407(5) . ?
C2 C3 1.472(5) . ?
C3 C9 1.376(5) . ?
C3 C7 1.429(5) . ?
C4 C8 1.430(6) . ?
C5 C6 1.363(5) 2_666 ?
C8 C10 1.382(5) . ?
C8 C9 1.435(5) . ?
